data_1513718
loop_
_publ_author_name
'Whitehead, George F. S.'
'Ferrando-Soria, Jes\`us'
'Christie, Lorna G.'
'Chilton, Nicholas F.'
'Timco, Grigore A.'
'Moro, Fabrizio'
'Winpenny, Richard E. P.'

_publ_section_title
;
 The acid test: the chemistry of carboxylic acid functionalised {Cr7Ni}
 rings
;
_journal_issue 1
_journal_name_full 'Chemical Science'
_journal_page_first 235
_journal_paper_doi 10.1039/c3sc52095a
_journal_volume 5
_journal_year 2014
_chemical_formula_sum 'C94 H167 Cr7 F8 N2 Ni O34'
_chemical_formula_weight 2443.99
_chemical_name_systematic
;
 ?
;
_space_group_IT_number 14
_symmetry_cell_setting monoclinic
_symmetry_space_group_name_Hall '-P 2ybc'
_symmetry_space_group_name_H-M 'P 1 21/c 1'
_atom_sites_solution_hydrogens geom
_atom_sites_solution_primary direct
_atom_sites_solution_secondary difmap
_audit_conform_dict_location ftp://ftp.iucr.org/pub/cif_core.dic
_audit_conform_dict_name cif_core.dic
_audit_conform_dict_version 2.4
_audit_creation_date 2013-07-21T18:41:45-00:00
_audit_creation_method 'WinGX routine CIF_UPDATE'
_cell_angle_alpha 90
_cell_angle_beta 91.685(4)
_cell_angle_gamma 90
_cell_formula_units_Z 4
_cell_length_a 25.0881(11)
_cell_length_b 16.4808(7)
_cell_length_c 33.9931(15)
_cell_measurement_reflns_used 6111
_cell_measurement_temperature 100(2)
_cell_measurement_theta_max 55.6628
_cell_measurement_theta_min 11.3492
_cell_volume 14049.1(11)
_computing_cell_refinement
;
        CrysAlisPro, Agilent Technologies,
        Version 1.171.36.20 (release 27-06-2012 CrysAlis171 .NET)
        (compiled Jul 11 2012,15:38:31)
;
_computing_data_collection
;
        CrysAlisPro, Agilent Technologies,
        Version 1.171.36.20 (release 27-06-2012 CrysAlis171 .NET)
        (compiled Jul 11 2012,15:38:31)
;
_computing_data_reduction
;
        CrysAlisPro, Agilent Technologies,
        Version 1.171.36.20 (release 27-06-2012 CrysAlis171 .NET)
        (compiled Jul 11 2012,15:38:31)
;
_computing_structure_refinement 'SHELXL-97 (Sheldrick, 1997)'
_computing_structure_solution 'SHELXS-97 (Sheldrick, 1990)'
_diffrn_ambient_temperature 100(2)
_diffrn_measured_fraction_theta_full 0.933
_diffrn_measured_fraction_theta_max 0.933
_diffrn_measurement_device_type 'Saxi-CrysAlisPro-abstract goniometer imported SAXI images'
_diffrn_measurement_method '\p scans'
_diffrn_orient_matrix_UB_11 0.047158
_diffrn_orient_matrix_UB_12 0.0183866
_diffrn_orient_matrix_UB_13 -0.0266173
_diffrn_orient_matrix_UB_21 -0.0392783
_diffrn_orient_matrix_UB_22 0.0277001
_diffrn_orient_matrix_UB_23 -0.0330056
_diffrn_orient_matrix_UB_31 0.0024728
_diffrn_orient_matrix_UB_32 0.0873828
_diffrn_orient_matrix_UB_33 0.0160517
_diffrn_radiation_monochromator graphite
_diffrn_radiation_type CuK\a
_diffrn_radiation_wavelength 1.54178
_diffrn_reflns_av_R_equivalents 0.0924
_diffrn_reflns_av_unetI/netI 0.1466
_diffrn_reflns_limit_h_max 23
_diffrn_reflns_limit_h_min -23
_diffrn_reflns_limit_k_max 15
_diffrn_reflns_limit_k_min -9
_diffrn_reflns_limit_l_max 32
_diffrn_reflns_limit_l_min -24
_diffrn_reflns_number 22789
_diffrn_reflns_theta_full 47.24
_diffrn_reflns_theta_max 47.24
_diffrn_reflns_theta_min 11.36
_exptl_absorpt_coefficient_mu 5.042
_exptl_absorpt_correction_T_max 1
_exptl_absorpt_correction_T_min 0.16983
_exptl_absorpt_correction_type multi-scan
_exptl_absorpt_process_details
;
        CrysAlisPro, Agilent Technologies,
        Version 1.171.36.20 (release 27-06-2012 CrysAlis171 .NET)
        (compiled Jul 11 2012,15:38:31)
        Empirical absorption correction using spherical harmonics,
 implemented in SCALE3 ABSPACK scaling algorithm.
;
_exptl_crystal_colour Green
_exptl_crystal_density_diffrn 1.156
_exptl_crystal_density_method 'not measured'
_exptl_crystal_description Block
_exptl_crystal_F_000 5140.0
_exptl_crystal_size_max 0.32
_exptl_crystal_size_mid 0.25
_exptl_crystal_size_min 0.1
_refine_diff_density_max 0.732
_refine_diff_density_min -0.41
_refine_diff_density_rms 0.075
_refine_ls_extinction_method none
_refine_ls_goodness_of_fit_ref 1.02
_refine_ls_hydrogen_treatment constr
_refine_ls_matrix_type full
_refine_ls_number_parameters 1315
_refine_ls_number_reflns 11856
_refine_ls_number_restraints 1311
_refine_ls_restrained_S_all 1
_refine_ls_R_factor_all 0.166
_refine_ls_R_factor_gt 0.0865
_refine_ls_shift/su_max 0
_refine_ls_shift/su_mean 0
_refine_ls_structure_factor_coef Fsqd
_refine_ls_weighting_details 'calc w=1/[\s^2^(Fo^2^)+(0.1029P)^2^+52.2056P] where P=(Fo^2^+2Fc^2^)/3'
_refine_ls_weighting_scheme calc
_refine_ls_wR_factor_gt 0.2005
_refine_ls_wR_factor_ref 0.2445
_reflns_number_gt 6443
_reflns_number_total 11856
_reflns_threshold_expression >2sigma(I)
_cod_data_source_file c3sc52095a.txt
_cod_data_source_block test
_cod_database_code 1513718

loop_
_symmetry_equiv_pos_as_xyz
'x, y, z'
'-x, y+1/2, -z+1/2'
'-x, -y, -z'
'x, -y-1/2, z-1/2'

loop_
_atom_site_label
_atom_site_type_symbol
_atom_site_fract_x
_atom_site_fract_y
_atom_site_fract_z
_atom_site_U_iso_or_equiv
_atom_site_adp_type
_atom_site_occupancy
_atom_site_symmetry_multiplicity
_atom_site_calc_flag
_atom_site_refinement_flags
Cr1 Cr 0.14570(8) 0.70408(12) 0.86662(6) 0.0518(7) Uani 0.5 1 d P
Ni1 Ni 0.14570(8) 0.70408(12) 0.86662(6) 0.0518(7) Uani 0.5 1 d P
Cr2 Cr 0.14033(8) 0.84000(12) 0.79165(6) 0.0511(7) Uani 1 1 d .
Cr3 Cr 0.19078(8) 1.02952(12) 0.78066(6) 0.0494(7) Uani 1 1 d .
Cr4 Cr 0.23394(8) 1.17219(12) 0.84538(7) 0.0525(7) Uani 1 1 d .
Cr5 Cr 0.28635(8) 1.16802(12) 0.93798(6) 0.0497(7) Uani 1 1 d .
Cr6 Cr 0.27315(8) 1.04377(12) 1.01624(6) 0.0496(7) Uani 1 1 d .
Cr7 Cr 0.24394(8) 0.84385(12) 1.02371(6) 0.0458(6) Uani 1 1 d .
Cr8 Cr 0.17372(8) 0.71537(12) 0.96468(6) 0.0497(7) Uani 0.5 1 d P
Ni8 Ni 0.17372(8) 0.71537(12) 0.96468(6) 0.0497(7) Uani 0.5 1 d P
F1 F 0.1724(2) 0.8008(3) 0.83958(18) 0.0458(18) Uani 1 1 d .
F2 F 0.1556(2) 0.9482(3) 0.81120(18) 0.0445(18) Uani 1 1 d .
F3 F 0.2299(2) 1.0616(4) 0.82762(18) 0.0489(18) Uani 1 1 d .
F4 F 0.2344(2) 1.1337(4) 0.89885(18) 0.0469(18) Uani 1 1 d .
F5 F 0.2829(2) 1.0633(4) 0.96108(18) 0.0443(17) Uani 1 1 d .
F6 F 0.2314(2) 0.9513(3) 1.00233(18) 0.0452(18) Uani 1 1 d .
F7 F 0.2251(2) 0.8035(3) 0.97223(18) 0.0398(17) Uani 1 1 d .
F8 F 0.1515(2) 0.7669(3) 0.91565(18) 0.0466(18) Uani 1 1 d .
O1 O 0.1446(4) 0.6427(5) 0.8171(3) 0.062(3) Uani 1 1 d .
O2 O 0.1259(3) 0.7331(6) 0.7710(3) 0.059(3) Uani 1 1 d .
O3 O 0.0710(3) 0.7420(6) 0.8587(3) 0.057(3) Uani 1 1 d .
O4 O 0.0707(3) 0.8454(5) 0.8153(3) 0.057(3) Uani 1 1 d .
O5 O 0.1079(4) 0.8839(6) 0.7435(3) 0.065(3) Uani 1 1 d .
O6 O 0.1526(4) 0.9984(6) 0.7327(3) 0.063(3) Uani 1 1 d .
O7 O 0.2107(4) 0.8348(5) 0.7671(3) 0.059(3) Uani 1 1 d .
O8 O 0.2487(3) 0.9560(6) 0.7686(3) 0.059(3) Uani 1 1 d .
O9 O 0.2260(3) 1.1118(6) 0.7496(3) 0.061(3) Uani 1 1 d .
O10 O 0.2344(3) 1.2152(5) 0.7924(3) 0.061(3) Uani 1 1 d .
O11 O 0.1324(3) 1.1056(5) 0.7917(3) 0.052(2) Uani 1 1 d .
O12 O 0.1557(4) 1.1779(5) 0.8451(3) 0.057(3) Uani 1 1 d .
O13 O 0.2368(4) 1.2834(5) 0.8639(3) 0.064(3) Uani 1 1 d .
O14 O 0.2906(4) 1.2756(5) 0.9165(3) 0.061(3) Uani 1 1 d .
O15 O 0.3108(4) 1.1659(5) 0.8448(3) 0.056(2) Uani 1 1 d .
O16 O 0.3437(3) 1.1323(5) 0.9048(3) 0.054(3) Uani 1 1 d .
O17 O 0.3391(3) 1.2023(5) 0.9781(3) 0.061(3) Uani 1 1 d .
O18 O 0.3143(4) 1.1394(5) 1.0325(3) 0.059(3) Uani 1 1 d .
O19 O 0.2292(4) 1.2063(5) 0.9706(3) 0.056(3) Uani 1 1 d .
O20 O 0.2086(3) 1.1099(6) 1.0142(3) 0.060(3) Uani 1 1 d .
O21 O 0.2622(4) 1.0235(6) 1.0723(3) 0.062(3) Uani 1 1 d .
O22 O 0.2628(3) 0.8877(6) 1.0759(2) 0.056(3) Uani 1 1 d .
O23 O 0.3388(3) 0.9818(6) 1.0181(3) 0.056(3) Uani 1 1 d .
O24 O 0.3187(3) 0.8507(5) 1.0084(2) 0.047(2) Uani 1 1 d .
O25 O 0.2589(3) 0.7368(5) 1.0444(2) 0.052(2) Uani 1 1 d .
O26 O 0.1966(4) 0.6607(5) 1.0138(3) 0.056(2) Uani 1 1 d .
O27 O 0.1698(4) 0.8395(5) 1.0398(3) 0.051(2) Uani 1 1 d .
O28 O 0.1206(3) 0.7794(6) 0.9928(3) 0.061(3) Uani 1 1 d .
O29 O 0.1215(3) 0.6292(6) 0.9576(3) 0.062(3) Uani 1 1 d .
O30 O 0.1169(4) 0.6071(5) 0.8925(3) 0.066(3) Uani 1 1 d .
O31 O 0.2325(3) 0.6571(5) 0.9390(3) 0.052(2) Uani 1 1 d .
O32 O 0.2216(4) 0.6748(5) 0.8737(3) 0.056(2) Uani 1 1 d .
O33 O 0.4108(6) 0.5912(9) 0.9946(6) 0.126(7) Uani 1 1 d .
O34 O 0.4816(5) 0.6019(6) 0.9569(5) 0.154(7) Uani 1 1 d .
C1 C 0.1342(4) 0.6622(9) 0.7822(4) 0.048(4) Uani 1 1 d D
C2 C 0.1320(5) 0.5931(8) 0.7522(4) 0.072(5) Uani 1 1 d D
C3 C 0.1837(6) 0.5463(9) 0.7556(4) 0.137(9) Uani 1 1 d D
H3A H 0.213 0.5821 0.7507 0.205 Uiso 1 1 calc R
H3B H 0.1832 0.5033 0.7365 0.205 Uiso 1 1 calc R
H3C H 0.1877 0.5238 0.7815 0.205 Uiso 1 1 calc R
C4 C 0.0856(7) 0.5393(10) 0.7619(5) 0.178(11) Uani 1 1 d D
H4A H 0.0924 0.5135 0.7868 0.267 Uiso 1 1 calc R
H4B H 0.081 0.4987 0.7418 0.267 Uiso 1 1 calc R
H4C H 0.0538 0.5715 0.7631 0.267 Uiso 1 1 calc R
C5 C 0.1246(6) 0.6275(9) 0.7111(3) 0.093(5) Uani 1 1 d D
H5A H 0.0937 0.6618 0.71 0.14 Uiso 1 1 calc R
H5B H 0.12 0.5838 0.6927 0.14 Uiso 1 1 calc R
H5C H 0.1555 0.6586 0.7047 0.14 Uiso 1 1 calc R
C6 C 0.0496(6) 0.7982(10) 0.8395(5) 0.056(4) Uani 1 1 d .
C7 C -0.0095(5) 0.8153(8) 0.8469(5) 0.073(4) Uani 1 1 d D
C8 C -0.0131(7) 0.8470(17) 0.8883(5) 0.223(16) Uani 1 1 d D
H8A H 0.0041 0.8989 0.8903 0.335 Uiso 1 1 calc R
H8B H 0.0042 0.8097 0.9063 0.335 Uiso 1 1 calc R
H8C H -0.0499 0.8525 0.8949 0.335 Uiso 1 1 calc R
C9 C -0.0402(7) 0.7373(9) 0.8435(8) 0.204(14) Uani 1 1 d D
H9A H -0.0353 0.7067 0.8674 0.307 Uiso 1 1 calc R
H9B H -0.0275 0.7064 0.8218 0.307 Uiso 1 1 calc R
H9C H -0.0774 0.7491 0.8392 0.307 Uiso 1 1 calc R
C10 C -0.0332(7) 0.8763(13) 0.8188(7) 0.192(13) Uani 1 1 d D
H10A H -0.0329 0.855 0.7925 0.288 Uiso 1 1 calc R
H10B H -0.0127 0.9255 0.8201 0.288 Uiso 1 1 calc R
H10C H -0.0693 0.8876 0.8257 0.288 Uiso 1 1 calc R
C11 C 0.1193(6) 0.9430(12) 0.7240(4) 0.055(4) Uani 1 1 d .
C12 C 0.0889(6) 0.9549(9) 0.6842(4) 0.069(4) Uani 1 1 d D
C13 C 0.0316(6) 0.9756(14) 0.6944(5) 0.158(10) Uani 1 1 d D
H13A H 0.0313 1.0246 0.7097 0.237 Uiso 1 1 calc R
H13B H 0.0169 0.9321 0.7094 0.237 Uiso 1 1 calc R
H13C H 0.0106 0.9831 0.6707 0.237 Uiso 1 1 calc R
C14 C 0.0883(8) 0.8755(9) 0.6620(5) 0.129(7) Uani 1 1 d D
H14A H 0.0667 0.881 0.6384 0.193 Uiso 1 1 calc R
H14B H 0.0737 0.8337 0.6782 0.193 Uiso 1 1 calc R
H14C H 0.124 0.8612 0.6554 0.193 Uiso 1 1 calc R
C15 C 0.1114(6) 1.0216(10) 0.6595(4) 0.103(6) Uani 1 1 d D
H15A H 0.1475 1.0089 0.6534 0.155 Uiso 1 1 calc R
H15B H 0.1105 1.0718 0.6739 0.155 Uiso 1 1 calc R
H15C H 0.0904 1.0269 0.6356 0.155 Uiso 1 1 calc R
C16 C 0.2490(5) 0.8830(12) 0.7618(4) 0.051(4) Uani 1 1 d .
C17 C 0.2977(6) 0.8440(10) 0.7428(4) 0.085(5) Uani 1 1 d D
C18 C 0.3108(9) 0.7623(13) 0.7606(8) 0.233(16) Uani 1 1 d D
H18A H 0.2785 0.7361 0.7682 0.349 Uiso 1 1 calc R
H18B H 0.3339 0.7695 0.7834 0.349 Uiso 1 1 calc R
H18C H 0.3285 0.7294 0.7417 0.349 Uiso 1 1 calc R
C19 C 0.2841(7) 0.8290(15) 0.7003(5) 0.176(11) Uani 1 1 d D
H19A H 0.3077 0.7887 0.6902 0.264 Uiso 1 1 calc R
H19B H 0.2879 0.8785 0.6857 0.264 Uiso 1 1 calc R
H19C H 0.2479 0.8102 0.6976 0.264 Uiso 1 1 calc R
C20 C 0.3455(7) 0.8985(12) 0.7483(8) 0.222(16) Uani 1 1 d D
H20A H 0.375 0.8764 0.7345 0.333 Uiso 1 1 calc R
H20B H 0.3549 0.9024 0.7758 0.333 Uiso 1 1 calc R
H20C H 0.3372 0.9515 0.7382 0.333 Uiso 1 1 calc R
C21 C 0.2363(5) 1.1851(10) 0.7583(5) 0.057(4) Uani 1 1 d .
C22 C 0.2493(7) 1.2408(10) 0.7251(5) 0.093(5) Uani 1 1 d D
C23 C 0.2716(18) 1.1915(14) 0.6925(8) 0.44(4) Uani 1 1 d D
H23A H 0.3089 1.1818 0.6979 0.662 Uiso 1 1 calc R
H23B H 0.2672 1.2204 0.6681 0.662 Uiso 1 1 calc R
H23C H 0.2531 1.1405 0.6907 0.662 Uiso 1 1 calc R
C24 C 0.1986(8) 1.2798(19) 0.7108(10) 0.30(2) Uani 1 1 d D
H24A H 0.1693 1.2439 0.7152 0.451 Uiso 1 1 calc R
H24B H 0.2006 1.2909 0.6832 0.451 Uiso 1 1 calc R
H24C H 0.1934 1.3296 0.7248 0.451 Uiso 1 1 calc R
C25 C 0.2880(10) 1.3056(14) 0.7385(6) 0.241(18) Uani 1 1 d D
H25A H 0.2704 1.3431 0.7554 0.361 Uiso 1 1 calc R
H25B H 0.3009 1.3339 0.716 0.361 Uiso 1 1 calc R
H25C H 0.3175 1.281 0.7527 0.361 Uiso 1 1 calc R
C26 C 0.1243(6) 1.1540(10) 0.8186(6) 0.059(4) Uani 1 1 d .
C27 C 0.0658(7) 1.1823(11) 0.8201(4) 0.092(5) Uani 1 1 d D
C28 C 0.0286(8) 1.1097(12) 0.8270(7) 0.175(10) Uani 1 1 d D
H28A H -0.0076 1.1283 0.8277 0.263 Uiso 1 1 calc R
H28B H 0.0383 1.0842 0.8516 0.263 Uiso 1 1 calc R
H28C H 0.032 1.0712 0.806 0.263 Uiso 1 1 calc R
C29 C 0.0497(7) 1.2163(14) 0.7815(5) 0.172(12) Uani 1 1 d D
H29A H 0.0119 1.2247 0.7804 0.258 Uiso 1 1 calc R
H29B H 0.0593 1.1792 0.7611 0.258 Uiso 1 1 calc R
H29C H 0.0676 1.2671 0.7778 0.258 Uiso 1 1 calc R
C30 C 0.0582(7) 1.2374(11) 0.8544(5) 0.126(7) Uani 1 1 d D
H30A H 0.0743 1.289 0.8493 0.188 Uiso 1 1 calc R
H30B H 0.0745 1.2139 0.8776 0.188 Uiso 1 1 calc R
H30C H 0.0207 1.2448 0.8582 0.188 Uiso 1 1 calc R
C31 C 0.2659(6) 1.3146(8) 0.8912(6) 0.056(4) Uani 1 1 d .
C32 C 0.2703(5) 1.4074(8) 0.8915(4) 0.065(4) Uani 1 1 d D
C33 C 0.2401(6) 1.4481(9) 0.8580(4) 0.099(6) Uani 1 1 d D
H33A H 0.2468 1.42 0.8339 0.149 Uiso 1 1 calc R
H33B H 0.2516 1.5034 0.8559 0.149 Uiso 1 1 calc R
H33C H 0.2026 1.4467 0.8628 0.149 Uiso 1 1 calc R
C34 C 0.3295(5) 1.4249(8) 0.8885(5) 0.095(6) Uani 1 1 d D
H34A H 0.348 1.4057 0.9118 0.143 Uiso 1 1 calc R
H34B H 0.3348 1.4824 0.886 0.143 Uiso 1 1 calc R
H34C H 0.343 1.3978 0.8659 0.143 Uiso 1 1 calc R
C35 C 0.2510(6) 1.4376(9) 0.9308(4) 0.094(6) Uani 1 1 d D
H35A H 0.2146 1.4215 0.9338 0.141 Uiso 1 1 calc R
H35B H 0.2534 1.4957 0.9316 0.141 Uiso 1 1 calc R
H35C H 0.2727 1.4148 0.9517 0.141 Uiso 1 1 calc R
C36 C 0.3477(6) 1.1422(7) 0.8687(6) 0.055(4) Uani 1 1 d .
C37 C 0.4041(6) 1.1304(8) 0.8489(4) 0.075(5) Uani 1 1 d D
C38 C 0.4003(7) 1.0675(10) 0.8160(5) 0.124(7) Uani 1 1 d D
H38A H 0.4339 1.0641 0.8033 0.187 Uiso 1 1 calc R
H38B H 0.373 1.0832 0.7972 0.187 Uiso 1 1 calc R
H38C H 0.3916 1.0156 0.8269 0.187 Uiso 1 1 calc R
C39 C 0.4192(6) 1.2113(9) 0.8304(5) 0.125(7) Uani 1 1 d D
H39A H 0.4163 1.2538 0.8496 0.188 Uiso 1 1 calc R
H39B H 0.3957 1.2224 0.8083 0.188 Uiso 1 1 calc R
H39C H 0.4553 1.2085 0.8218 0.188 Uiso 1 1 calc R
C40 C 0.4454(6) 1.1061(10) 0.8797(4) 0.098(6) Uani 1 1 d D
H40A H 0.4358 1.0548 0.8908 0.148 Uiso 1 1 calc R
H40B H 0.4473 1.1465 0.9 0.148 Uiso 1 1 calc R
H40C H 0.4795 1.1015 0.8678 0.148 Uiso 1 1 calc R
C41 C 0.3410(5) 1.1902(10) 1.0148(5) 0.053(4) Uani 1 1 d .
C42 C 0.3769(5) 1.2481(8) 1.0385(4) 0.068(4) Uani 1 1 d D
C43 C 0.4322(6) 1.2189(11) 1.0320(6) 0.158(10) Uani 1 1 d D
H43A H 0.4389 1.2191 1.0044 0.237 Uiso 1 1 calc R
H43B H 0.4361 1.1647 1.0421 0.237 Uiso 1 1 calc R
H43C H 0.4572 1.254 1.0455 0.237 Uiso 1 1 calc R
C44 C 0.3648(8) 1.2442(13) 1.0818(5) 0.165(10) Uani 1 1 d D
H44A H 0.3738 1.1914 1.0919 0.247 Uiso 1 1 calc R
H44B H 0.3275 1.2543 1.0852 0.247 Uiso 1 1 calc R
H44C H 0.3854 1.2845 1.0959 0.247 Uiso 1 1 calc R
C45 C 0.3689(7) 1.3341(8) 1.0238(5) 0.129(7) Uani 1 1 d D
H45A H 0.3944 1.3692 1.0368 0.194 Uiso 1 1 calc R
H45B H 0.3335 1.3519 1.0295 0.194 Uiso 1 1 calc R
H45C H 0.3737 1.3358 0.9959 0.194 Uiso 1 1 calc R
C46 C 0.2009(5) 1.1764(9) 0.9962(5) 0.051(4) Uani 1 1 d .
C47 C 0.1512(6) 1.2276(8) 1.0076(5) 0.077(5) Uani 1 1 d D
C48 C 0.1145(6) 1.1793(10) 1.0324(5) 0.123(7) Uani 1 1 d D
H48A H 0.1314 1.1692 1.0576 0.184 Uiso 1 1 calc R
H48B H 0.1065 1.1286 1.0196 0.184 Uiso 1 1 calc R
H48C H 0.0821 1.2092 1.0358 0.184 Uiso 1 1 calc R
C49 C 0.1209(6) 1.2552(9) 0.9707(5) 0.103(6) Uani 1 1 d D
H49A H 0.1115 1.2088 0.9549 0.154 Uiso 1 1 calc R
H49B H 0.1429 1.291 0.956 0.154 Uiso 1 1 calc R
H49C H 0.0891 1.2831 0.9779 0.154 Uiso 1 1 calc R
C50 C 0.1741(6) 1.3010(10) 1.0283(6) 0.133(8) Uani 1 1 d D
H50A H 0.1459 1.3381 1.0341 0.199 Uiso 1 1 calc R
H50B H 0.1992 1.3272 1.0117 0.199 Uiso 1 1 calc R
H50C H 0.192 1.2846 1.0524 0.199 Uiso 1 1 calc R
C51 C 0.2635(6) 0.9571(12) 1.0905(5) 0.064(4) Uani 1 1 d .
C52 C 0.2654(9) 0.9666(11) 1.1349(5) 0.121(8) Uani 1 1 d D
C53 C 0.2193(13) 1.0186(14) 1.1467(7) 0.34(3) Uani 1 1 d D
H53A H 0.1869 0.9875 1.1448 0.504 Uiso 1 1 calc R
H53B H 0.2164 1.0647 1.1296 0.504 Uiso 1 1 calc R
H53C H 0.225 1.0367 1.1734 0.504 Uiso 1 1 calc R
C54 C 0.3155(12) 1.0121(19) 1.1452(7) 0.30(2) Uani 1 1 d D
H54A H 0.3251 1.0031 1.1724 0.45 Uiso 1 1 calc R
H54B H 0.3098 1.069 1.1408 0.45 Uiso 1 1 calc R
H54C H 0.3437 0.9933 1.129 0.45 Uiso 1 1 calc R
C55 C 0.2645(9) 0.8851(10) 1.1541(5) 0.150(9) Uani 1 1 d D
H55A H 0.291 0.851 1.1429 0.225 Uiso 1 1 calc R
H55B H 0.2299 0.861 1.15 0.225 Uiso 1 1 calc R
H55C H 0.2718 0.8911 1.1819 0.225 Uiso 1 1 calc R
C56 C 0.3509(5) 0.9095(12) 1.0108(4) 0.053(4) Uani 1 1 d .
C57 C 0.4093(5) 0.8898(8) 1.0043(4) 0.066(4) Uani 1 1 d D
C58 C 0.4311(6) 0.9530(9) 0.9767(5) 0.122(7) Uani 1 1 d D
H58A H 0.408 0.9574 0.9538 0.184 Uiso 1 1 calc R
H58B H 0.4661 0.9373 0.969 0.184 Uiso 1 1 calc R
H58C H 0.433 1.0045 0.9899 0.184 Uiso 1 1 calc R
C59 C 0.4388(7) 0.9004(12) 1.0430(5) 0.148(8) Uani 1 1 d D
H59A H 0.4552 0.9531 1.0439 0.222 Uiso 1 1 calc R
H59B H 0.4658 0.8594 1.0458 0.222 Uiso 1 1 calc R
H59C H 0.4143 0.8957 1.064 0.222 Uiso 1 1 calc R
C60 C 0.4172(5) 0.8063(8) 0.9877(6) 0.113(7) Uani 1 1 d D
H60A H 0.4056 0.7665 1.0062 0.17 Uiso 1 1 calc R
H60B H 0.4543 0.7982 0.9827 0.17 Uiso 1 1 calc R
H60C H 0.3967 0.801 0.9635 0.17 Uiso 1 1 calc R
C61 C 0.2340(7) 0.6718(9) 1.0378(4) 0.049(4) Uani 1 1 d .
C62 C 0.2506(5) 0.5978(8) 1.0616(4) 0.058(4) Uani 1 1 d D
C63 C 0.2021(7) 0.5475(14) 1.0703(8) 0.242(17) Uani 1 1 d D
H63A H 0.1745 0.5821 1.0798 0.363 Uiso 1 1 calc R
H63B H 0.2113 0.5077 1.09 0.363 Uiso 1 1 calc R
H63C H 0.1896 0.5207 1.0467 0.363 Uiso 1 1 calc R
C64 C 0.2863(9) 0.5456(12) 1.0373(5) 0.186(12) Uani 1 1 d D
H64A H 0.2657 0.5213 1.0161 0.278 Uiso 1 1 calc R
H64B H 0.3019 0.5038 1.0535 0.278 Uiso 1 1 calc R
H64C H 0.314 0.5785 1.0266 0.278 Uiso 1 1 calc R
C65 C 0.2814(9) 0.6193(12) 1.0986(5) 0.179(11) Uani 1 1 d D
H65A H 0.3056 0.6629 1.0934 0.268 Uiso 1 1 calc R
H65B H 0.3012 0.5728 1.1078 0.268 Uiso 1 1 calc R
H65C H 0.2571 0.636 1.1184 0.268 Uiso 1 1 calc R
C66 C 0.1253(7) 0.8181(10) 1.0248(5) 0.059(4) Uani 1 1 d .
C67 C 0.0778(6) 0.8363(11) 1.0482(6) 0.095(6) Uani 1 1 d D
C68 C 0.0780(12) 0.774(2) 1.0805(10) 0.43(4) Uani 1 1 d D
H68A H 0.1038 0.7331 1.0751 0.649 Uiso 1 1 calc R
H68B H 0.0433 0.7503 1.0818 0.649 Uiso 1 1 calc R
H68C H 0.0871 0.8001 1.1051 0.649 Uiso 1 1 calc R
C69 C 0.0280(7) 0.8313(15) 1.0232(6) 0.179(12) Uani 1 1 d D
H69A H 0.0307 0.8673 1.0012 0.269 Uiso 1 1 calc R
H69B H -0.0019 0.8468 1.0385 0.269 Uiso 1 1 calc R
H69C H 0.0232 0.7767 1.014 0.269 Uiso 1 1 calc R
C70 C 0.0815(8) 0.9194(16) 1.0658(9) 0.27(2) Uani 1 1 d D
H70A H 0.1141 0.9241 1.0811 0.412 Uiso 1 1 calc R
H70B H 0.0518 0.9281 1.0825 0.412 Uiso 1 1 calc R
H70C H 0.0809 0.9592 1.0452 0.412 Uiso 1 1 calc R
C71 C 0.1067(6) 0.5915(8) 0.9265(6) 0.058(4) Uani 1 1 d .
C72 C 0.0673(5) 0.5204(8) 0.9328(4) 0.060(4) Uani 1 1 d D
C73 C 0.0121(5) 0.5567(8) 0.9274(5) 0.094(6) Uani 1 1 d D
H73A H 0.0087 0.5814 0.9018 0.141 Uiso 1 1 calc R
H73B H 0.0068 0.5971 0.9473 0.141 Uiso 1 1 calc R
H73C H -0.0141 0.5148 0.9296 0.141 Uiso 1 1 calc R
C74 C 0.0737(6) 0.4869(8) 0.9743(4) 0.087(5) Uani 1 1 d D
H74A H 0.0463 0.4474 0.9787 0.13 Uiso 1 1 calc R
H74B H 0.0706 0.5304 0.993 0.13 Uiso 1 1 calc R
H74C H 0.108 0.4618 0.9776 0.13 Uiso 1 1 calc R
C75 C 0.0753(6) 0.4553(8) 0.9023(4) 0.091(5) Uani 1 1 d D
H75A H 0.1107 0.4337 0.9052 0.136 Uiso 1 1 calc R
H75B H 0.0703 0.4781 0.8764 0.136 Uiso 1 1 calc R
H75C H 0.0498 0.4126 0.9058 0.136 Uiso 1 1 calc R
C76 C 0.2495(6) 0.6605(7) 0.9044(6) 0.052(4) Uani 1 1 d .
C77 C 0.3076(7) 0.6489(8) 0.8983(6) 0.067(4) Uani 1 1 d .
C78 C 0.3405(7) 0.6355(8) 0.9313(5) 0.066(4) Uani 1 1 d .
H78 H 0.3259 0.633 0.9561 0.08 Uiso 1 1 calc R
C79 C 0.3963(9) 0.6255(9) 0.9273(9) 0.095(6) Uani 1 1 d .
C80 C 0.4158(9) 0.6280(11) 0.8879(12) 0.120(9) Uani 1 1 d .
H80 H 0.452 0.6198 0.8843 0.144 Uiso 1 1 calc R
C81 C 0.3838(10) 0.6418(12) 0.8560(8) 0.116(8) Uani 1 1 d .
H81 H 0.3983 0.6453 0.8311 0.14 Uiso 1 1 calc R
C82 C 0.3286(9) 0.6508(9) 0.8603(7) 0.101(6) Uani 1 1 d .
H82 H 0.3061 0.6579 0.8383 0.121 Uiso 1 1 calc R
C83 C 0.4317(11) 0.6068(11) 0.9645(11) 0.117(10) Uani 1 1 d .
C91 C 0.3496(8) 0.8696(11) 0.8779(5) 0.116(6) Uani 1 1 d .
H91A H 0.3637 0.9231 0.8742 0.174 Uiso 1 1 calc R
H91B H 0.3606 0.835 0.8569 0.174 Uiso 1 1 calc R
H91C H 0.3626 0.8482 0.9026 0.174 Uiso 1 1 calc R
C92 C 0.2953(10) 0.8731(16) 0.8777(13) 0.27(2) Uani 1 1 d .
H92A H 0.2857 0.8777 0.8499 0.32 Uiso 1 1 calc R
H92B H 0.2852 0.8184 0.885 0.32 Uiso 1 1 calc R
C93 C 0.2596(10) 0.9181(10) 0.8946(5) 0.092(6) Uani 1 1 d .
H93A H 0.2662 0.9705 0.8826 0.111 Uiso 1 1 calc R
H93B H 0.2749 0.9227 0.921 0.111 Uiso 1 1 calc R
N94 N 0.2060(9) 0.9237(10) 0.9017(8) 0.174(9) Uani 1 1 d .
H94A H 0.1926 0.9083 0.878 0.209 Uiso 1 1 calc R
H94B H 0.2022 0.8794 0.9169 0.209 Uiso 1 1 calc R
C95 C 0.1658(10) 0.9672(11) 0.9139(5) 0.087(6) Uani 1 1 d .
H95A H 0.1771 0.9794 0.9408 0.104 Uiso 1 1 calc R
H95B H 0.1705 1.0177 0.8998 0.104 Uiso 1 1 calc R
C96 C 0.1162(12) 0.9642(18) 0.9165(12) 0.26(2) Uani 1 1 d .
H96A H 0.1096 0.9114 0.9281 0.31 Uiso 1 1 calc R
H96B H 0.1031 0.9603 0.8895 0.31 Uiso 1 1 calc R
C97 C 0.0800(8) 1.0150(12) 0.9343(6) 0.128(7) Uani 1 1 d .
H97A H 0.0874 1.0164 0.9621 0.192 Uiso 1 1 calc R
H97B H 0.0444 0.995 0.9293 0.192 Uiso 1 1 calc R
H97C H 0.083 1.0687 0.9237 0.192 Uiso 1 1 calc R
N1A N 0.5273(6) 0.4571(7) 0.9468(6) 0.113(6) Uani 1 1 d .
H1A1 H 0.5195 0.5084 0.9538 0.135 Uiso 1 1 calc R
H1A2 H 0.5479 0.4355 0.9662 0.135 Uiso 1 1 calc R
C2A C 0.5577(9) 0.4594(13) 0.9110(8) 0.146(10) Uani 1 1 d .
H2A1 H 0.5908 0.4886 0.9157 0.175 Uiso 1 1 calc R
H2A2 H 0.5374 0.487 0.8902 0.175 Uiso 1 1 calc R
C3A C 0.5689(9) 0.3749(15) 0.8992(9) 0.173(11) Uani 1 1 d .
H3A1 H 0.5889 0.3473 0.92 0.208 Uiso 1 1 calc R
H3A2 H 0.5898 0.3744 0.8756 0.208 Uiso 1 1 calc R
C4A C 0.5156(11) 0.3322(19) 0.8913(10) 0.210(15) Uani 1 1 d .
H4A1 H 0.5216 0.2783 0.8809 0.252 Uiso 1 1 calc R
H4A2 H 0.4943 0.3626 0.8722 0.252 Uiso 1 1 calc R
C5A C 0.4862(11) 0.3266(17) 0.9305(11) 0.186(12) Uani 1 1 d .
H5A1 H 0.4528 0.2976 0.9267 0.223 Uiso 1 1 calc R
H5A2 H 0.5079 0.298 0.95 0.223 Uiso 1 1 calc R
C6A C 0.4763(8) 0.4095(13) 0.9433(7) 0.137(8) Uani 1 1 d .
H6A1 H 0.4594 0.4085 0.9686 0.164 Uiso 1 1 calc R
H6A2 H 0.4521 0.4359 0.9246 0.164 Uiso 1 1 calc R

loop_
_atom_site_aniso_label
_atom_site_aniso_U_11
_atom_site_aniso_U_22
_atom_site_aniso_U_33
_atom_site_aniso_U_23
_atom_site_aniso_U_13
_atom_site_aniso_U_12
Cr1 0.0611(15) 0.0379(14) 0.0552(16) 0.0021(12) -0.0188(12) -0.0050(11)
Ni1 0.0611(15) 0.0379(14) 0.0552(16) 0.0021(12) -0.0188(12) -0.0050(11)
Cr2 0.0601(16) 0.0437(15) 0.0486(15) -0.0006(12) -0.0130(12) -0.0022(11)
Cr3 0.0556(15) 0.0421(15) 0.0500(15) 0.0045(12) -0.0091(12) -0.0039(11)
Cr4 0.0582(16) 0.0397(15) 0.0587(16) 0.0050(12) -0.0150(12) -0.0053(11)
Cr5 0.0490(15) 0.0417(14) 0.0577(16) 0.0010(12) -0.0082(12) -0.0050(11)
Cr6 0.0567(15) 0.0403(15) 0.0513(15) -0.0021(12) -0.0093(12) -0.0021(11)
Cr7 0.0470(14) 0.0451(15) 0.0449(14) -0.0017(11) -0.0074(11) -0.0045(10)
Cr8 0.0522(15) 0.0429(14) 0.0532(15) 0.0011(11) -0.0137(11) -0.0040(10)
Ni8 0.0522(15) 0.0429(14) 0.0532(15) 0.0011(11) -0.0137(11) -0.0040(10)
F1 0.060(5) 0.029(4) 0.047(4) -0.004(3) -0.016(4) -0.004(3)
F2 0.050(4) 0.040(4) 0.043(4) 0.010(3) -0.009(3) -0.005(3)
F3 0.058(5) 0.042(4) 0.046(5) 0.006(3) -0.013(4) -0.003(3)
F4 0.057(4) 0.037(4) 0.047(4) 0.004(3) -0.012(3) -0.003(3)
F5 0.047(4) 0.042(4) 0.043(4) -0.003(3) -0.011(3) -0.002(3)
F6 0.044(4) 0.039(4) 0.051(5) -0.002(3) -0.009(3) -0.001(3)
F7 0.038(4) 0.029(4) 0.052(5) -0.002(3) -0.002(3) -0.004(3)
F8 0.055(4) 0.033(4) 0.051(5) -0.003(3) -0.012(4) 0.003(3)
O1 0.084(7) 0.046(6) 0.055(7) -0.002(5) -0.015(6) -0.005(5)
O2 0.086(7) 0.038(7) 0.053(6) -0.002(5) -0.018(5) -0.009(5)
O3 0.042(6) 0.070(7) 0.058(7) 0.013(6) -0.014(5) -0.006(5)
O4 0.038(6) 0.053(6) 0.078(7) 0.012(6) -0.011(5) -0.002(5)
O5 0.097(8) 0.048(7) 0.048(7) 0.008(5) -0.014(5) -0.021(5)
O6 0.087(8) 0.058(7) 0.043(6) 0.008(5) -0.017(5) -0.006(6)
O7 0.048(6) 0.052(6) 0.077(7) -0.006(5) 0.014(5) 0.008(5)
O8 0.068(7) 0.037(6) 0.070(7) -0.010(5) 0.000(5) 0.001(5)
O9 0.086(7) 0.039(7) 0.058(7) 0.014(5) -0.005(5) -0.016(5)
O10 0.086(7) 0.041(6) 0.053(7) 0.007(5) -0.017(6) -0.015(5)
O11 0.047(6) 0.048(6) 0.059(7) 0.006(5) -0.014(5) 0.009(4)
O12 0.062(7) 0.050(6) 0.057(7) -0.002(5) -0.030(5) 0.007(5)
O13 0.082(7) 0.034(6) 0.074(7) 0.019(5) -0.023(6) -0.004(5)
O14 0.077(7) 0.038(6) 0.066(7) 0.007(5) -0.018(6) -0.005(5)
O15 0.068(7) 0.062(6) 0.038(6) 0.009(5) 0.003(5) -0.009(5)
O16 0.051(6) 0.065(7) 0.044(6) 0.008(5) -0.001(5) 0.008(4)
O17 0.062(7) 0.049(6) 0.071(8) 0.001(6) -0.018(6) -0.024(4)
O18 0.079(7) 0.035(6) 0.062(7) 0.006(5) -0.011(5) -0.009(5)
O19 0.053(6) 0.054(7) 0.062(7) -0.002(5) 0.004(5) 0.007(5)
O20 0.061(6) 0.042(7) 0.076(7) -0.004(6) 0.002(5) 0.012(5)
O21 0.096(8) 0.051(7) 0.038(6) -0.002(5) -0.005(5) -0.003(5)
O22 0.087(7) 0.037(6) 0.043(6) 0.000(5) -0.016(5) -0.002(5)
O23 0.052(6) 0.044(7) 0.069(7) 0.009(5) -0.022(5) 0.003(5)
O24 0.030(5) 0.052(6) 0.059(6) -0.003(5) -0.010(4) -0.006(5)
O25 0.063(6) 0.035(6) 0.056(6) 0.003(5) -0.016(5) -0.011(5)
O26 0.065(7) 0.047(6) 0.057(7) 0.010(5) -0.014(6) -0.005(5)
O27 0.031(6) 0.060(6) 0.064(7) -0.004(5) 0.008(5) 0.000(5)
O28 0.048(6) 0.062(7) 0.072(8) -0.005(6) -0.004(6) -0.003(5)
O29 0.053(6) 0.063(7) 0.070(7) 0.000(6) -0.019(5) -0.015(5)
O30 0.080(7) 0.058(7) 0.058(7) 0.013(6) -0.018(6) -0.024(5)
O31 0.051(6) 0.043(6) 0.060(7) -0.008(5) -0.015(5) 0.009(4)
O32 0.078(7) 0.036(6) 0.052(7) 0.002(5) -0.011(6) 0.014(5)
O33 0.072(11) 0.086(11) 0.22(2) 0.040(11) -0.064(11) -0.003(8)
O34 0.031(7) 0.078(9) 0.35(2) -0.016(10) -0.030(10) 0.012(6)
C1 0.047(9) 0.040(11) 0.057(11) -0.013(10) -0.009(8) -0.008(7)
C2 0.099(13) 0.058(11) 0.060(12) -0.035(10) 0.013(10) -0.009(9)
C3 0.24(3) 0.113(16) 0.054(12) -0.004(11) -0.019(14) 0.097(16)
C4 0.22(3) 0.19(2) 0.115(18) -0.047(17) 0.029(17) -0.15(2)
C5 0.139(16) 0.089(13) 0.050(12) -0.028(10) -0.029(10) 0.011(10)
C6 0.051(12) 0.052(12) 0.064(12) -0.022(10) -0.017(9) -0.008(9)
C7 0.047(11) 0.083(12) 0.087(13) 0.001(10) -0.015(9) -0.002(9)
C8 0.049(13) 0.48(5) 0.14(2) -0.13(3) 0.017(13) 0.010(19)
C9 0.071(14) 0.082(15) 0.46(5) 0.02(2) -0.077(19) -0.034(11)
C10 0.058(14) 0.23(3) 0.29(3) 0.14(3) 0.016(16) 0.054(15)
C11 0.044(10) 0.074(14) 0.045(11) -0.011(10) -0.021(8) 0.020(9)
C12 0.079(12) 0.077(12) 0.049(11) 0.010(10) -0.012(9) -0.002(9)
C13 0.089(16) 0.30(3) 0.088(15) 0.028(17) -0.032(12) 0.037(17)
C14 0.20(2) 0.103(16) 0.083(14) -0.023(13) -0.030(13) -0.027(14)
C15 0.109(14) 0.148(17) 0.050(11) 0.020(12) -0.022(10) -0.001(12)
C16 0.028(9) 0.087(13) 0.039(9) -0.003(9) -0.005(7) 0.008(10)
C17 0.073(13) 0.110(15) 0.074(13) -0.006(11) 0.014(10) 0.010(11)
C18 0.17(2) 0.24(3) 0.30(4) 0.12(3) 0.10(2) 0.14(2)
C19 0.15(2) 0.32(3) 0.063(15) -0.046(18) 0.021(14) 0.07(2)
C20 0.087(16) 0.19(2) 0.39(4) -0.19(3) 0.10(2) -0.044(16)
C21 0.069(11) 0.036(11) 0.065(13) 0.018(10) -0.008(9) -0.009(8)
C22 0.134(16) 0.079(13) 0.066(13) 0.035(11) 0.006(11) -0.014(12)
C23 0.96(12) 0.15(3) 0.24(4) 0.07(3) 0.38(6) 0.00(5)
C24 0.19(3) 0.35(5) 0.35(5) 0.31(4) -0.11(3) -0.06(3)
C25 0.36(4) 0.25(3) 0.12(2) 0.11(2) -0.06(2) -0.23(3)
C26 0.039(11) 0.066(12) 0.071(13) 0.013(10) -0.013(9) 0.023(9)
C27 0.089(15) 0.122(16) 0.062(13) -0.008(12) -0.031(10) 0.026(12)
C28 0.083(16) 0.22(3) 0.22(3) 0.00(2) -0.006(16) -0.028(17)
C29 0.132(18) 0.30(3) 0.086(16) 0.060(17) 0.034(13) 0.15(2)
C30 0.101(15) 0.155(19) 0.120(18) -0.021(15) -0.011(12) 0.049(13)
C31 0.061(11) 0.029(11) 0.077(13) -0.007(10) -0.004(10) -0.013(8)
C32 0.099(14) 0.035(11) 0.061(11) -0.001(8) -0.016(10) -0.013(8)
C33 0.142(16) 0.053(11) 0.101(14) 0.014(10) -0.025(12) -0.006(10)
C34 0.072(13) 0.048(10) 0.166(18) 0.022(11) 0.001(11) -0.023(8)
C35 0.146(16) 0.060(11) 0.077(13) -0.029(10) 0.014(11) 0.002(10)
C36 0.045(11) 0.031(9) 0.087(14) 0.010(9) -0.020(11) -0.011(7)
C37 0.056(12) 0.075(12) 0.094(14) 0.012(11) 0.002(10) -0.012(9)
C38 0.141(17) 0.124(17) 0.108(16) -0.059(14) 0.000(13) 0.023(13)
C39 0.066(12) 0.155(19) 0.155(19) 0.053(15) 0.009(12) -0.033(12)
C40 0.066(12) 0.127(15) 0.102(15) 0.012(12) 0.002(11) 0.017(10)
C41 0.031(9) 0.067(12) 0.058(12) -0.007(10) -0.024(9) 0.002(8)
C42 0.058(11) 0.058(11) 0.086(13) -0.004(9) -0.025(9) -0.002(8)
C43 0.065(14) 0.144(18) 0.26(3) -0.104(19) -0.055(15) -0.015(12)
C44 0.19(2) 0.22(3) 0.089(17) -0.056(16) 0.001(15) -0.120(19)
C45 0.18(2) 0.047(13) 0.16(2) -0.015(12) -0.050(15) -0.036(11)
C46 0.034(9) 0.028(10) 0.090(13) -0.029(9) -0.011(9) 0.002(8)
C47 0.083(13) 0.049(11) 0.101(15) 0.002(10) 0.020(12) -0.001(10)
C48 0.102(14) 0.119(16) 0.150(19) 0.029(14) 0.054(14) 0.042(12)
C49 0.077(12) 0.086(13) 0.144(18) 0.023(12) -0.008(12) 0.034(10)
C50 0.108(15) 0.132(18) 0.16(2) -0.076(16) 0.008(14) 0.035(13)
C51 0.092(12) 0.054(13) 0.046(12) 0.009(10) 0.003(9) 0.006(9)
C52 0.22(3) 0.088(17) 0.051(15) 0.012(12) -0.011(14) -0.040(16)
C53 0.79(9) 0.09(2) 0.15(3) -0.004(18) 0.26(4) 0.08(3)
C54 0.50(6) 0.33(4) 0.060(18) 0.03(2) -0.10(3) -0.22(5)
C55 0.31(3) 0.108(18) 0.034(11) -0.004(12) -0.006(14) 0.009(17)
C56 0.032(11) 0.084(14) 0.043(9) 0.011(9) -0.022(7) -0.005(10)
C57 0.031(10) 0.060(11) 0.107(14) 0.019(10) -0.024(9) -0.004(7)
C58 0.074(13) 0.108(15) 0.19(2) -0.001(15) 0.044(13) -0.001(11)
C59 0.081(15) 0.20(2) 0.16(2) -0.004(18) -0.055(14) 0.029(14)
C60 0.046(10) 0.053(12) 0.24(2) -0.015(13) 0.005(12) 0.009(8)
C61 0.073(12) 0.050(12) 0.024(9) 0.005(8) -0.002(8) 0.007(9)
C62 0.066(10) 0.068(11) 0.039(9) 0.015(9) -0.009(8) -0.016(8)
C63 0.15(2) 0.24(3) 0.33(4) 0.25(3) -0.04(2) -0.04(2)
C64 0.31(3) 0.13(2) 0.115(19) 0.013(15) 0.01(2) 0.14(2)
C65 0.32(3) 0.113(18) 0.094(16) 0.023(14) -0.118(19) 0.003(18)
C66 0.042(12) 0.067(12) 0.069(13) 0.020(10) 0.021(11) 0.015(9)
C67 0.046(12) 0.106(15) 0.134(17) 0.010(13) 0.013(12) 0.012(10)
C68 0.35(5) 0.47(6) 0.49(7) 0.33(6) 0.36(6) 0.26(5)
C69 0.069(15) 0.27(3) 0.20(3) -0.11(2) -0.002(16) 0.017(16)
C70 0.094(18) 0.38(5) 0.35(4) -0.29(4) 0.04(2) 0.02(2)
C71 0.059(11) 0.033(10) 0.081(14) 0.012(10) -0.025(10) -0.007(7)
C72 0.042(10) 0.045(10) 0.093(13) 0.021(10) -0.022(8) -0.010(8)
C73 0.061(12) 0.082(12) 0.138(16) 0.030(11) 0.008(10) -0.009(9)
C74 0.100(13) 0.059(11) 0.100(14) 0.032(10) -0.021(10) -0.029(9)
C75 0.093(13) 0.053(11) 0.125(15) -0.008(11) -0.029(11) -0.028(9)
C76 0.054(13) 0.021(8) 0.080(14) 0.004(9) -0.004(11) 0.011(7)
C77 0.066(14) 0.043(10) 0.090(14) 0.007(9) -0.021(13) -0.002(8)
C78 0.054(12) 0.048(10) 0.098(15) -0.001(9) 0.010(11) -0.004(8)
C79 0.081(19) 0.024(10) 0.18(2) 0.000(12) -0.019(18) -0.011(10)
C80 0.062(16) 0.078(14) 0.22(3) 0.034(17) 0.02(2) 0.008(11)
C81 0.075(17) 0.116(17) 0.16(2) 0.043(15) 0.034(17) 0.026(13)
C82 0.11(2) 0.058(12) 0.13(2) 0.018(11) 0.045(14) 0.010(10)
C83 0.08(2) 0.018(11) 0.25(4) 0.022(16) -0.07(2) 0.006(11)
C91 0.118(17) 0.127(17) 0.103(15) 0.005(13) 0.010(13) -0.025(13)
C92 0.081(19) 0.15(2) 0.57(7) -0.14(3) 0.00(3) 0.046(17)
C93 0.127(19) 0.063(13) 0.088(14) -0.011(10) 0.014(13) -0.025(13)
N94 0.102(16) 0.100(15) 0.32(3) -0.038(16) -0.024(18) 0.020(13)
C95 0.115(17) 0.081(14) 0.067(12) -0.011(10) 0.032(12) 0.005(13)
C96 0.12(2) 0.22(3) 0.45(6) -0.08(3) 0.05(3) 0.09(2)
C97 0.119(17) 0.134(18) 0.132(18) -0.006(15) 0.015(14) 0.002(14)
N1A 0.079(11) 0.048(9) 0.21(2) 0.000(10) -0.082(12) 0.002(8)
C2A 0.125(19) 0.086(18) 0.23(3) -0.017(18) 0.067(19) -0.001(13)
C3A 0.105(19) 0.13(2) 0.29(3) -0.05(2) 0.021(19) -0.016(15)
C4A 0.15(3) 0.24(3) 0.24(4) -0.07(3) 0.05(2) -0.10(2)
C5A 0.15(2) 0.12(2) 0.29(4) 0.04(2) -0.05(2) -0.040(17)
C6A 0.123(19) 0.061(15) 0.22(3) 0.008(15) -0.023(16) -0.013(13)

loop_
_atom_type_symbol
_atom_type_description
_atom_type_scat_dispersion_real
_atom_type_scat_dispersion_imag
_atom_type_scat_source
C C 0.0181 0.0091 'International Tables Vol C Tables 4.2.6.8 and 6.1.1.4'
H H 0 0 'International Tables Vol C Tables 4.2.6.8 and 6.1.1.4'
N N 0.0311 0.018 'International Tables Vol C Tables 4.2.6.8 and 6.1.1.4'
O O 0.0492 0.0322 'International Tables Vol C Tables 4.2.6.8 and 6.1.1.4'
F F 0.0727 0.0534 'International Tables Vol C Tables 4.2.6.8 and 6.1.1.4'
Cr Cr -0.1635 2.4439 'International Tables Vol C Tables 4.2.6.8 and 6.1.1.4'
Ni Ni -3.0029 0.5091 'International Tables Vol C Tables 4.2.6.8 and 6.1.1.4'

loop_
_geom_angle_atom_site_label_1
_geom_angle_atom_site_label_2
_geom_angle_atom_site_label_3
_geom_angle
O1 Cr1 F8 176.4(3)
O1 Cr1 F1 90.7(3)
F8 Cr1 F1 87.2(3)
O1 Cr1 O32 88.1(4)
F8 Cr1 O32 88.8(3)
F1 Cr1 O32 85.1(3)
O1 Cr1 O30 88.3(4)
F8 Cr1 O30 93.8(4)
F1 Cr1 O30 178.1(4)
O32 Cr1 O30 96.5(4)
O1 Cr1 O3 93.2(4)
F8 Cr1 O3 89.7(3)
F1 Cr1 O3 90.8(3)
O32 Cr1 O3 175.7(4)
O30 Cr1 O3 87.7(4)
F1 Cr2 O2 94.1(3)
F1 Cr2 F2 86.8(3)
O2 Cr2 F2 178.6(3)
F1 Cr2 O4 91.4(3)
O2 Cr2 O4 91.8(4)
F2 Cr2 O4 89.2(3)
F1 Cr2 O5 178.0(3)
O2 Cr2 O5 87.9(4)
F2 Cr2 O5 91.1(3)
O4 Cr2 O5 88.4(4)
F1 Cr2 O7 89.3(3)
O2 Cr2 O7 88.1(4)
F2 Cr2 O7 90.9(3)
O4 Cr2 O7 179.3(4)
O5 Cr2 O7 91.0(4)
F3 Cr3 F2 88.6(3)
F3 Cr3 O6 178.7(4)
F2 Cr3 O6 92.6(3)
F3 Cr3 O8 88.9(3)
F2 Cr3 O8 92.1(3)
O6 Cr3 O8 90.7(4)
F3 Cr3 O9 91.7(3)
F2 Cr3 O9 179.7(4)
O6 Cr3 O9 87.1(4)
O8 Cr3 O9 88.0(4)
F3 Cr3 O11 91.8(3)
F2 Cr3 O11 89.2(3)
O6 Cr3 O11 88.7(4)
O8 Cr3 O11 178.6(4)
O9 Cr3 O11 90.7(4)
F3 Cr4 F4 89.1(3)
F3 Cr4 O15 89.4(3)
F4 Cr4 O15 90.8(3)
F3 Cr4 O10 93.2(3)
F4 Cr4 O10 177.7(4)
O15 Cr4 O10 88.7(4)
F3 Cr4 O13 178.9(4)
F4 Cr4 O13 90.3(3)
O15 Cr4 O13 91.6(4)
O10 Cr4 O13 87.5(4)
F3 Cr4 O12 90.0(3)
F4 Cr4 O12 89.9(3)
O15 Cr4 O12 179.1(4)
O10 Cr4 O12 90.6(4)
O13 Cr4 O12 89.0(4)
F5 Cr5 F4 88.9(3)
F5 Cr5 O14 177.8(4)
F4 Cr5 O14 93.1(4)
F5 Cr5 O19 90.9(3)
F4 Cr5 O19 89.6(3)
O14 Cr5 O19 88.1(4)
F5 Cr5 O16 90.4(3)
F4 Cr5 O16 90.5(3)
O14 Cr5 O16 90.5(4)
O19 Cr5 O16 178.6(4)
F5 Cr5 O17 90.7(3)
F4 Cr5 O17 179.6(4)
O14 Cr5 O17 87.3(4)
O19 Cr5 O17 90.2(4)
O16 Cr5 O17 89.7(4)
F6 Cr6 F5 88.7(3)
F6 Cr6 O23 92.7(3)
F5 Cr6 O23 89.3(3)
F6 Cr6 O20 89.3(3)
F5 Cr6 O20 90.1(3)
O23 Cr6 O20 177.8(4)
F6 Cr6 O18 177.6(4)
F5 Cr6 O18 93.4(4)
O23 Cr6 O18 88.5(4)
O20 Cr6 O18 89.5(4)
F6 Cr6 O21 90.8(3)
F5 Cr6 O21 179.3(3)
O23 Cr6 O21 91.2(4)
O20 Cr6 O21 89.5(4)
O18 Cr6 O21 87.2(4)
F7 Cr7 O25 93.1(3)
F7 Cr7 F6 86.7(3)
O25 Cr7 F6 178.1(3)
F7 Cr7 O27 91.8(3)
O25 Cr7 O27 92.3(4)
F6 Cr7 O27 89.6(3)
F7 Cr7 O22 178.6(3)
O25 Cr7 O22 88.2(4)
F6 Cr7 O22 92.0(3)
O27 Cr7 O22 88.1(4)
F7 Cr7 O24 89.5(3)
O25 Cr7 O24 88.4(4)
F6 Cr7 O24 89.7(3)
O27 Cr7 O24 178.5(4)
O22 Cr7 O24 90.6(4)
F8 Cr8 O29 92.1(3)
F8 Cr8 F7 87.7(3)
O29 Cr8 F7 178.8(3)
F8 Cr8 O28 90.1(3)
O29 Cr8 O28 89.3(4)
F7 Cr8 O28 89.5(3)
F8 Cr8 O26 178.7(3)
O29 Cr8 O26 87.1(4)
F7 Cr8 O26 93.1(3)
O28 Cr8 O26 91.0(4)
F8 Cr8 O31 91.8(3)
O29 Cr8 O31 95.7(4)
F7 Cr8 O31 85.5(3)
O28 Cr8 O31 174.6(4)
O26 Cr8 O31 87.2(4)
Cr2 F1 Cr1 122.2(3)
Cr3 F2 Cr2 123.0(3)
Cr4 F3 Cr3 122.9(3)
Cr5 F4 Cr4 122.9(3)
Cr5 F5 Cr6 124.3(3)
Cr6 F6 Cr7 123.9(3)
Cr7 F7 Cr8 121.5(3)
Cr8 F8 Cr1 120.8(3)
C1 O1 Cr1 132.7(9)
C1 O2 Cr2 136.0(9)
C6 O3 Cr1 134.1(9)
C6 O4 Cr2 129.9(9)
C11 O5 Cr2 131.0(9)
C11 O6 Cr3 134.0(9)
C16 O7 Cr2 136.5(9)
C16 O8 Cr3 131.3(9)
C21 O9 Cr3 128.9(9)
C21 O10 Cr4 135.4(9)
C26 O11 Cr3 133.7(9)
C26 O12 Cr4 126.8(9)
C31 O13 Cr4 129.4(9)
C31 O14 Cr5 135.7(9)
C36 O15 Cr4 135.8(9)
C36 O16 Cr5 127.9(9)
C41 O17 Cr5 130.4(9)
C41 O18 Cr6 134.1(9)
C46 O19 Cr5 135.9(9)
C46 O20 Cr6 128.0(8)
C51 O21 Cr6 128.7(9)
C51 O22 Cr7 134.4(9)
C56 O23 Cr6 134.7(8)
C56 O24 Cr7 130.0(9)
C61 O25 Cr7 128.7(9)
C61 O26 Cr8 133.5(9)
C66 O27 Cr7 137.2(9)
C66 O28 Cr8 129.9(9)
C71 O29 Cr8 129.8(9)
C71 O30 Cr1 133.3(10)
C76 O31 Cr8 131.6(9)
C76 O32 Cr1 130.9(9)
O2 C1 O1 124.1(13)
O2 C1 C2 119.6(12)
O1 C1 C2 116.3(12)
C4 C2 C3 110.5(10)
C4 C2 C5 110.2(10)
C3 C2 C5 110.0(9)
C4 C2 C1 107.8(9)
C3 C2 C1 108.5(10)
C5 C2 C1 109.7(10)
O3 C6 O4 128.1(14)
O3 C6 C7 117.1(15)
O4 C6 C7 114.8(15)
C10 C7 C9 109.3(13)
C10 C7 C8 109.3(14)
C9 C7 C8 108.9(15)
C10 C7 C6 112.7(13)
C9 C7 C6 109.0(13)
C8 C7 C6 107.6(12)
O5 C11 O6 127.9(13)
O5 C11 C12 117.4(15)
O6 C11 C12 114.7(15)
C15 C12 C14 110.8(12)
C15 C12 C13 109.5(12)
C14 C12 C13 108.2(13)
C15 C12 C11 113.4(13)
C14 C12 C11 108.9(13)
C13 C12 C11 105.8(11)
O8 C16 O7 125.5(12)
O8 C16 C17 120.0(14)
O7 C16 C17 114.4(15)
C19 C17 C20 112.2(14)
C19 C17 C18 106.4(15)
C20 C17 C18 108.6(15)
C19 C17 C16 108.2(12)
C20 C17 C16 109.7(14)
C18 C17 C16 111.7(14)
O10 C21 O9 125.2(13)
O10 C21 C22 117.8(14)
O9 C21 C22 117.0(15)
C24 C22 C23 109.0(17)
C24 C22 C21 107.8(14)
C23 C22 C21 108.6(15)
C24 C22 C25 109.2(15)
C23 C22 C25 111.0(16)
C21 C22 C25 111.1(14)
O11 C26 O12 128.9(13)
O11 C26 C27 113.4(15)
O12 C26 C27 117.5(16)
C29 C27 C30 115.1(14)
C29 C27 C28 106.2(14)
C30 C27 C28 105.2(13)
C29 C27 C26 108.8(13)
C30 C27 C26 110.8(14)
C28 C27 C26 110.6(14)
O14 C31 O13 124.5(13)
O14 C31 C32 118.8(14)
O13 C31 C32 116.6(15)
C33 C32 C35 110.6(11)
C33 C32 C34 109.6(11)
C35 C32 C34 109.5(11)
C33 C32 C31 113.8(13)
C35 C32 C31 108.0(11)
C34 C32 C31 105.1(11)
O16 C36 O15 126.1(14)
O16 C36 C37 120.0(13)
O15 C36 C37 113.9(15)
C40 C37 C38 110.7(12)
C40 C37 C39 110.1(12)
C38 C37 C39 107.7(12)
C40 C37 C36 109.9(13)
C38 C37 C36 110.8(12)
C39 C37 C36 107.6(11)
O18 C41 O17 125.5(13)
O18 C41 C42 119.0(15)
O17 C41 C42 115.3(15)
C43 C42 C44 110.1(13)
C43 C42 C45 111.6(13)
C44 C42 C45 109.4(13)
C43 C42 C41 104.9(11)
C44 C42 C41 110.9(13)
C45 C42 C41 110.0(12)
O19 C46 O20 126.8(12)
O19 C46 C47 115.8(14)
O20 C46 C47 117.4(15)
C48 C47 C50 113.4(13)
C48 C47 C49 108.9(12)
C50 C47 C49 108.7(12)
C48 C47 C46 111.1(13)
C50 C47 C46 104.6(11)
C49 C47 C46 110.0(13)
O22 C51 O21 127.0(14)
O22 C51 C52 119.4(15)
O21 C51 C52 113.6(15)
C55 C52 C54 111.8(16)
C55 C52 C53 111.9(15)
C54 C52 C53 107.5(16)
C55 C52 C51 110.0(15)
C54 C52 C51 106.6(15)
C53 C52 C51 108.8(16)
O23 C56 O24 125.6(13)
O23 C56 C57 118.0(13)
O24 C56 C57 116.4(15)
C59 C57 C60 111.8(12)
C59 C57 C58 106.6(12)
C60 C57 C58 110.0(12)
C59 C57 C56 107.5(12)
C60 C57 C56 112.8(12)
C58 C57 C56 108.0(12)
O26 C61 O25 127.2(13)
O26 C61 C62 115.1(13)
O25 C61 C62 117.8(14)
C65 C62 C64 107.2(13)
C65 C62 C63 111.3(13)
C64 C62 C63 106.9(15)
C65 C62 C61 112.6(13)
C64 C62 C61 109.0(11)
C63 C62 C61 109.7(12)
O28 C66 O27 123.1(13)
O28 C66 C67 120.5(17)
O27 C66 C67 116.3(17)
C66 C67 C69 111.0(17)
C66 C67 C70 111.0(15)
C69 C67 C70 108.6(14)
C66 C67 C68 105.6(14)
C69 C67 C68 111.3(16)
C70 C67 C68 109.3(17)
O30 C71 O29 128.3(13)
O30 C71 C72 116.3(15)
O29 C71 C72 115.2(15)
C75 C72 C73 109.7(11)
C75 C72 C74 111.5(11)
C73 C72 C74 109.1(11)
C75 C72 C71 110.2(12)
C73 C72 C71 105.6(10)
C74 C72 C71 110.6(12)
O32 C76 O31 125.8(14)
O32 C76 C77 115.3(16)
O31 C76 C77 118.8(16)
C78 C77 C82 120.8(16)
C78 C77 C76 117.9(18)
C82 C77 C76 121.3(18)
C77 C78 C79 120.4(18)
C78 C79 C80 117(2)
C78 C79 C83 119(3)
C80 C79 C83 124(3)
C81 C80 C79 123(2)
C80 C81 C82 120(2)
C81 C82 C77 119(2)
O33 C83 O34 128(3)
O33 C83 C79 119(3)
O34 C83 C79 113(3)
C93 C92 C91 136(3)
C92 C93 N94 143(2)
C95 N94 C93 148.7(18)
C96 C95 N94 141(2)
C95 C96 C97 132(3)
C2A N1A C6A 114.4(18)
N1A C2A C3A 108.1(19)
C2A C3A C4A 108(2)
C3A C4A C5A 108(2)
C6A C5A C4A 107(2)
C5A C6A N1A 111.1(18)

loop_
_geom_bond_atom_site_label_1
_geom_bond_atom_site_label_2
_geom_bond_distance
Cr1 O1 1.964(10)
Cr1 F8 1.964(6)
Cr1 F1 1.967(6)
Cr1 O32 1.971(10)
Cr1 O30 1.971(10)
Cr1 O3 1.986(10)
Cr2 F1 1.909(6)
Cr2 O2 1.927(9)
Cr2 F2 1.937(6)
Cr2 O4 1.946(9)
Cr2 O5 1.946(10)
Cr2 O7 1.977(9)
Cr3 F3 1.923(7)
Cr3 F2 1.925(6)
Cr3 O6 1.937(10)
Cr3 O8 1.945(9)
Cr3 O9 1.948(9)
Cr3 O11 1.973(9)
Cr4 F3 1.921(7)
Cr4 F4 1.925(6)
Cr4 O15 1.932(10)
Cr4 O10 1.936(10)
Cr4 O13 1.939(10)
Cr4 O12 1.965(9)
Cr5 F5 1.899(6)
Cr5 F4 1.920(7)
Cr5 O14 1.922(10)
Cr5 O19 1.943(9)
Cr5 O16 1.944(9)
Cr5 O17 1.957(10)
Cr6 F6 1.901(6)
Cr6 F5 1.925(6)
Cr6 O23 1.938(9)
Cr6 O20 1.951(9)
Cr6 O18 1.955(9)
Cr6 O21 1.960(9)
Cr7 F7 1.918(6)
Cr7 O25 1.931(9)
Cr7 F6 1.937(6)
Cr7 O27 1.956(9)
Cr7 O22 1.961(9)
Cr7 O24 1.963(8)
Cr8 F8 1.938(7)
Cr8 O29 1.943(9)
Cr8 F7 1.953(6)
Cr8 O28 1.968(10)
Cr8 O26 1.968(10)
Cr8 O31 1.983(9)
O1 C1 1.250(14)
O2 C1 1.244(14)
O3 C6 1.245(17)
O4 C6 1.262(17)
O5 C11 1.217(17)
O6 C11 1.266(17)
O7 C16 1.265(16)
O8 C16 1.225(16)
O9 C21 1.268(15)
O10 C21 1.263(16)
O11 C26 1.233(17)
O12 C26 1.243(17)
O13 C31 1.272(16)
O14 C31 1.229(16)
O15 C36 1.275(15)
O16 C36 1.246(17)
O17 C41 1.261(16)
O18 C41 1.240(16)
O19 C46 1.243(16)
O20 C46 1.266(16)
O21 C51 1.258(16)
O22 C51 1.246(16)
O23 C56 1.256(16)
O24 C56 1.264(16)
O25 C61 1.257(16)
O26 C61 1.240(15)
O27 C66 1.263(17)
O28 C66 1.265(17)
O29 C71 1.272(17)
O30 C71 1.217(17)
O31 C76 1.263(16)
O32 C76 1.264(16)
O33 C83 1.19(3)
O34 C83 1.29(3)
C1 C2 1.527(17)
C2 C4 1.508(11)
C2 C3 1.509(12)
C2 C5 1.514(11)
C6 C7 1.535(18)
C7 C10 1.500(12)
C7 C9 1.501(12)
C7 C8 1.507(12)
C11 C12 1.546(18)
C12 C15 1.504(11)
C12 C14 1.510(12)
C12 C13 1.527(12)
C16 C17 1.541(18)
C17 C19 1.495(12)
C17 C20 1.506(12)
C17 C18 1.509(12)
C21 C22 1.499(19)
C22 C24 1.494(13)
C22 C23 1.495(13)
C22 C25 1.505(12)
C26 C27 1.542(19)
C27 C29 1.473(12)
C27 C30 1.494(12)
C27 C28 1.540(12)
C31 C32 1.532(17)
C32 C33 1.507(11)
C32 C35 1.517(11)
C32 C34 1.519(11)
C36 C37 1.595(19)
C37 C40 1.506(12)
C37 C38 1.525(12)
C37 C39 1.526(12)
C41 C42 1.525(18)
C42 C43 1.492(12)
C42 C44 1.514(12)
C42 C45 1.514(12)
C46 C47 1.563(18)
C47 C48 1.494(12)
C47 C50 1.507(12)
C47 C49 1.516(12)
C51 C52 1.52(2)
C52 C55 1.493(12)
C52 C54 1.497(13)
C52 C53 1.504(13)
C56 C57 1.522(17)
C57 C59 1.499(12)
C57 C60 1.503(11)
C57 C58 1.516(12)
C61 C62 1.514(17)
C62 C65 1.501(12)
C62 C64 1.506(12)
C62 C63 1.509(12)
C66 C67 1.481(19)
C67 C69 1.491(12)
C67 C70 1.496(13)
C67 C68 1.499(13)
C71 C72 1.551(18)
C72 C75 1.510(11)
C72 C73 1.513(11)
C72 C74 1.522(11)
C76 C77 1.49(2)
C77 C78 1.39(2)
C77 C82 1.41(2)
C78 C79 1.42(2)
C79 C80 1.44(3)
C79 C83 1.56(3)
C80 C81 1.35(3)
C81 C82 1.41(2)
C91 C92 1.36(2)
C92 C93 1.31(3)
C93 N94 1.38(2)
N94 C95 1.32(2)
C95 C96 1.25(3)
C96 C97 1.39(3)
N1A C2A 1.46(2)
N1A C6A 1.50(2)
C2A C3A 1.48(2)
C3A C4A 1.53(3)
C4A C5A 1.54(3)
C5A C6A 1.46(3)

loop_
_geom_hbond_atom_site_label_D
_geom_hbond_atom_site_label_H
_geom_hbond_atom_site_label_A
_geom_hbond_distance_DH
_geom_hbond_distance_HA
_geom_hbond_distance_DA
_geom_hbond_angle_DHA
_geom_hbond_site_symmetry_A
N1A H1A2 O33 0.9 1.72 2.62(2) 171.4 3_667
N1A H1A1 O34 0.9 1.81 2.672(18) 158.4 .
C95 H95B F4 0.97 2.5 3.288(18) 138.6 .
C95 H95A F6 0.97 2.51 3.39(2) 152.2 .
N94 H94B F8 0.9 2.25 2.97(2) 136.5 .
N94 H94B F7 0.9 2.32 3.14(2) 151.2 .
N94 H94A F2 0.9 2.51 3.32(2) 148.5 .
N94 H94A F1 0.9 2.25 3.03(2) 144.3 .
C93 H93A F3 0.97 2.55 3.35(2) 140.4 .
N1A H1A2 O33 0.9 1.72 2.62(2) 171.4 3_667
N1A H1A1 O34 0.9 1.81 2.672(18) 158.4 .
C95 H95B F4 0.97 2.5 3.288(18) 138.6 .
C95 H95A F6 0.97 2.51 3.39(2) 152.2 .
N94 H94A F2 0.9 2.51 3.32(2) 148.5 .
N94 H94A F1 0.9 2.25 3.03(2) 144.3 .
N94 H94B F8 0.9 2.25 2.97(2) 136.5 .
N94 H94B F7 0.9 2.32 3.14(2) 151.2 .
C93 H93A F3 0.97 2.55 3.35(2) 140.4 .
N1A H1A2 O33 0.9 1.72 2.62(2) 171.4 3_667
N1A H1A1 O34 0.9 1.81 2.672(18) 158.4 .
C96 H96A F8 0.97 2.64 3.37(3) 132.1 .
C95 H95B F4 0.97 2.5 3.288(18) 138.6 .
C95 H95A F6 0.97 2.51 3.39(2) 152.2 .
N94 H94B F8 0.9 2.25 2.97(2) 136.5 .
N94 H94B F7 0.9 2.32 3.14(2) 151.2 .
N94 H94A F2 0.9 2.51 3.32(2) 148.5 .
N94 H94A F1 0.9 2.25 3.03(2) 144.3 .
C93 H93A F3 0.97 2.55 3.35(2) 140.4 .
C93 H93A F3 0.97 2.55 3.35(2) 140.4 .
N94 H94A F1 0.9 2.25 3.03(2) 144.3 .
N94 H94A F2 0.9 2.51 3.32(2) 148.5 .
N94 H94B F7 0.9 2.32 3.14(2) 151.2 .
N94 H94B F8 0.9 2.25 2.97(2) 136.5 .
C95 H95A F6 0.97 2.51 3.39(2) 152.2 .
C95 H95B F4 0.97 2.5 3.288(18) 138.6 .
C96 H96A F8 0.97 2.64 3.37(3) 132.1 .
N1A H1A1 O34 0.9 1.81 2.672(18) 158.4 .
N1A H1A2 O33 0.9 1.72 2.62(2) 171.4 3_667
C93 H93A F3 0.97 2.55 3.35(2) 140.4 .
N94 H94A F1 0.9 2.25 3.03(2) 144.3 .
N94 H94A F2 0.9 2.51 3.32(2) 148.5 .
N94 H94B F7 0.9 2.32 3.14(2) 151.2 .
N94 H94B F8 0.9 2.25 2.97(2) 136.5 .
C95 H95A F6 0.97 2.51 3.39(2) 152.2 .
C95 H95B F4 0.97 2.5 3.288(18) 138.6 .
N1A H1A1 O34 0.9 1.81 2.672(18) 158.4 .
N1A H1A2 O33 0.9 1.72 2.62(2) 171.4 3_667
C93 H93A F3 0.97 2.55 3.35(2) 140.4 .
N94 H94B F7 0.9 2.32 3.14(2) 151.2 .
N94 H94B F8 0.9 2.25 2.97(2) 136.5 .
N94 H94A F1 0.9 2.25 3.03(2) 144.3 .
N94 H94A F2 0.9 2.51 3.32(2) 148.5 .
C95 H95A F6 0.97 2.51 3.39(2) 152.2 .
C95 H95B F4 0.97 2.5 3.288(18) 138.6 .
C96 H96A F8 0.97 2.64 3.37(3) 132.1 .
N1A H1A1 O34 0.9 1.81 2.672(18) 158.4 .
N1A H1A2 O33 0.9 1.72 2.62(2) 171.4 3_667
